data_2010165
loop_
_publ_author_name
'Chaqour, S.M.'
'Tomas, A.'
'Lemoine, P.'
'Palazzi, M.'
'Guittard, M.'

_publ_section_title
;
 l'Undecasulfure de difer et d'hexaytterbium, Fe~2~Yb~6~S~11~
;
_journal_issue 11
_journal_name_full 'Acta Crystallographica Section C'
_journal_page_first 1655
_journal_page_last 1657
_journal_paper_doi 10.1107/S0108270194000971
_journal_volume 50
_journal_year 1994
_chemical_formula_sum 'Fe2 S11 Yb6'
_chemical_formula_weight 1502.594
_symmetry_cell_setting orthorhombic
_symmetry_space_group_name_Hall '-C 2c 2'
_symmetry_space_group_name_H-M 'C m c m'
_atom_type_scat_source IntTabIV
_cell_angle_alpha 90
_cell_angle_beta 90
_cell_angle_gamma 90
_cell_formula_units_Z 4
_cell_length_a 3.7190(10)
_cell_length_b 12.395(2)
_cell_length_c 34.147(5)
_cell_measurement_reflns_used 25
_cell_measurement_temperature 293
_cell_measurement_theta_max 10.56
_cell_measurement_theta_min 4.10
_cell_volume 1574.1(5)
_diffrn_measurement_device 'Enraf-Nonius CAD4'
_diffrn_measurement_method \w
_diffrn_radiation_type MoK\a
_diffrn_radiation_wavelength 0.71069
_diffrn_reflns_limit_h_max 4
_diffrn_reflns_limit_h_min 0
_diffrn_reflns_limit_k_max 14
_diffrn_reflns_limit_k_min 0
_diffrn_reflns_limit_l_max 40
_diffrn_reflns_limit_l_min 0
_diffrn_reflns_number 827
_diffrn_reflns_theta_max 24.5
_diffrn_standards_decay_% <1
_diffrn_standards_interval_count 50
_diffrn_standards_number 3
_exptl_absorpt_coefficient_mu 38.36
_exptl_absorpt_correction_T_max 1.355
_exptl_absorpt_correction_T_min 0.859
_exptl_absorpt_correction_type 'empirical (DIFABS; Walker & Stuart, 1983)'
_exptl_crystal_colour M\'etallique
_exptl_crystal_density_diffrn 6.34(3)
_exptl_crystal_density_meas 6.30(10)
_exptl_crystal_density_method pycnometrie
_exptl_crystal_description Parall\'el\'epip\`ede
_exptl_crystal_size_max 0.2
_exptl_crystal_size_mid 0.15
_exptl_crystal_size_min 0.1
_refine_diff_density_max 0.99
_refine_diff_density_min -0.87
_refine_ls_extinction_coef 0.41(2)
_refine_ls_extinction_method 'Becker, type 1 (Becker & Coppens, 1975)'
_refine_ls_goodness_of_fit_obs 1.77
_refine_ls_number_parameters 62
_refine_ls_number_reflns 609
_refine_ls_R_factor_obs 0.0534
_refine_ls_shift/esd_max 0.005
_refine_ls_structure_factor_coef F
_refine_ls_weighting_details 'w = 1/\s^2^(F)'
_refine_ls_weighting_scheme calc
_refine_ls_wR_factor_obs 0.0532
_reflns_number_observed 609
_reflns_number_total 827
_reflns_observed_criterion I>4\s(I)
_cod_data_source_file du1060.cif
_cod_data_source_block du1060_structure_1_of_1
_cod_depositor_comments
;
The following automatic conversions were performed:

'_refine_ls_weighting_scheme' value 'w = 1/\s^2^(F)' was changed to
'calc'. New tag '_refine_ls_weighting_details' was created. The value
of the new tag was set to 'w = 1/\s^2^(F)'.

Automatic conversion script
Id: cif_fix_values 3143 2015-03-26 13:38:13Z robertas 
;
_cod_original_cell_volume 1574.5
_cod_database_code 2010165

loop_
_atom_site_label
_atom_site_fract_x
_atom_site_fract_y
_atom_site_fract_z
Yb(1) .0 .24070(10) .43905(4)
Yb(2) .5 .5046(2) .25
Yb(3) .0 .4852(2) .36618(6)
Yb(4) .5 .0 .5
Yb(5) .5 .2491(2) .31736(7)
S(1) .5 .0861(7) .0681(3)
S(2) .5 .3400(7) .1127(3)
S(3) .5 .3537(7) .0156(2)
S(4) .0 .3940(7) .2023(2)
S(5) .5 .1590(10) .25
S(6) .0 .1126(7) .1624(3)

loop_
_geom_angle_atom_site_label_1
_geom_angle_atom_site_label_2
_geom_angle_atom_site_label_3
_geom_angle
_geom_angle_publ_flag
S(1) Yb(1) S(1) 87.8(3) yes
S(2) Yb(1) S(2) 81.6(2) yes
S(3) Yb(1) S(3) 83.4(2) yes
S(1) Yb(1) S(3) 87.0(2) yes
S(1) Yb(1) S(2) 78.4(2) yes
S(3) Yb(1) S(2) 72.1(2) yes
S(5) Yb(2) S(5) 88.3(4) yes
S(4) Yb(2) S(4) 82.3(2) yes
S(5) Yb(2) S(4) 83.7(2) yes
S(4) Yb(2) S(4) 70.4(3) yes
S(1) Yb(3) S(6) 91.8(3) yes
S(1) Yb(3) S(2) 95.3(2) yes
S(4) Yb(3) S(6) 85.8(3) yes
S(4) Yb(3) S(2) 87.2(2) yes
S(6) Yb(3) S(2) 90.7(2) yes
S(2) Yb(3) S(2) 87.6(3) yes
S(6) Yb(3) S(6) 90.1(3) yes
S(1) Yb(4) S(3) 95.9(2) yes
S(1) Yb(4) S(3) 84.1(2) yes
S(3) Yb(4) S(3) 89.1(2) yes
S(3) Yb(4) S(3) 90.9(2) yes
S(5) Yb(5) S(6) 87.5(3) yes
S(5) Yb(5) S(4) 93.8(3) yes
S(6) Yb(5) S(6) 91.0(3) yes
S(6) Yb(5) S(2) 92.1(3) yes
S(6) Yb(5) S(4) 90.4(2) yes
S(2) Yb(5) S(4) 86.6(2) yes
S(4) Yb(5) S(4) 88.2(3) yes

loop_
_geom_bond_atom_site_label_1
_geom_bond_atom_site_label_2
_geom_bond_distance
_geom_bond_publ_flag
Yb(1) S(1) 2.681(7) yes
Yb(1) S(3) 2.796(6) yes
Yb(1) S(2) 2.845(7) yes
Yb(1) S(3) 2.864(8) yes
Yb(2) S(5) 2.670(10) yes
Yb(2) S(4) 2.827(6) yes
Yb(2) S(6) 3.280(10) yes
Yb(3) S(1) 2.570(10) yes
Yb(3) S(4) 2.598(9) yes
Yb(3) S(6) 2.627(7) yes
Yb(3) S(2) 2.686(7) yes
Yb(4) S(1) 2.560(10) yes
Yb(4) S(3) 2.651(6) yes
Yb(5) S(5) 2.556(7) yes
Yb(5) S(6) 2.608(7) yes
Yb(5) S(2) 2.641(9) yes
Yb(5) S(4) 2.671(6) yes
